data_7232580
loop_
_publ_author_name
'Nemec, Vinko'
'Fotovi\'c, Luka'
'Vitasovi\'c, Toni'
'Cin\<ci\'c, Dominik'

_publ_section_title
;
 Halogen bonding of the aldehyde oxygen atom in cocrystals of aromatic
 aldehydes and 1,4-diiodotetrafluorobenzene
;
_journal_issue 21
_journal_name_full CrystEngComm
_journal_page_first 3251
_journal_paper_doi 10.1039/C9CE00340A
_journal_volume 21
_journal_year 2019
_chemical_formula_moiety 'C6 F4 I2, 2(C9 H11 N O)'
_chemical_formula_sum 'C24 H22 F4 I2 N2 O2'
_chemical_formula_weight 700.23
_space_group_crystal_system triclinic
_space_group_IT_number 2
_space_group_name_Hall '-P 1'
_space_group_name_H-M_alt 'P -1'
_symmetry_space_group_name_Hall '-P 1'
_symmetry_space_group_name_H-M 'P -1'
_atom_sites_solution_hydrogens geom
_audit_creation_method SHELXL-2014/7
_audit_update_record
;
2019-03-08 deposited with the CCDC.    2019-04-08 downloaded from the CCDC.
;
_cell_angle_alpha 100.288(5)
_cell_angle_beta 105.696(5)
_cell_angle_gamma 110.297(6)
_cell_formula_units_Z 1
_cell_length_a 8.1668(5)
_cell_length_b 8.4423(6)
_cell_length_c 10.8612(5)
_cell_measurement_reflns_used 2371
_cell_measurement_temperature 295
_cell_measurement_theta_max 36.3640
_cell_measurement_theta_min 3.7384
_cell_volume 644.64(8)
_computing_structure_refinement 'SHELXL-2014/7 (Sheldrick, 2014)'
_diffrn_ambient_temperature 295
_diffrn_detector_area_resol_mean 16.3426
_diffrn_measured_fraction_theta_full 0.994
_diffrn_measured_fraction_theta_max 0.995
_diffrn_measurement_device_type 'Xcalibur, Sapphire3'
_diffrn_radiation_type MoK\a
_diffrn_radiation_wavelength 0.71073
_diffrn_reflns_av_R_equivalents 0.0240
_diffrn_reflns_av_unetI/netI 0.0319
_diffrn_reflns_Laue_measured_fraction_full 0.994
_diffrn_reflns_Laue_measured_fraction_max 0.995
_diffrn_reflns_limit_h_max 10
_diffrn_reflns_limit_h_min -10
_diffrn_reflns_limit_k_max 10
_diffrn_reflns_limit_k_min -10
_diffrn_reflns_limit_l_max 13
_diffrn_reflns_limit_l_min -13
_diffrn_reflns_number 6447
_diffrn_reflns_point_group_measured_fraction_full 0.994
_diffrn_reflns_point_group_measured_fraction_max 0.995
_diffrn_reflns_theta_full 25.242
_diffrn_reflns_theta_max 26.998
_diffrn_reflns_theta_min 4.301
_diffrn_source 'Enhance (Mo) X-ray Source'
_exptl_absorpt_coefficient_mu 2.491
_exptl_absorpt_correction_T_max 1.00000
_exptl_absorpt_correction_T_min 0.59223
_exptl_absorpt_correction_type multi-scan
_exptl_absorpt_process_details
;
CrysAlis RED, Oxford Diffraction Ltd.,
Version 1.171.32.29 (release 10-06-2008 CrysAlis171 .NET)
(compiled Jun 10 2008,16:49:55)
Empirical absorption correction using spherical harmonics,
 implemented in SCALE3 ABSPACK scaling algorithm.
;
_exptl_crystal_colour colorless
_exptl_crystal_density_diffrn 1.804
_exptl_crystal_description block
_exptl_crystal_F_000 338
_exptl_crystal_size_max 0.51
_exptl_crystal_size_mid 0.49
_exptl_crystal_size_min 0.16
_refine_diff_density_max 0.471
_refine_diff_density_min -0.453
_refine_diff_density_rms 0.059
_refine_ls_extinction_method none
_refine_ls_goodness_of_fit_ref 1.143
_refine_ls_hydrogen_treatment constr
_refine_ls_matrix_type full
_refine_ls_number_parameters 156
_refine_ls_number_reflns 2799
_refine_ls_number_restraints 0
_refine_ls_restrained_S_all 1.143
_refine_ls_R_factor_all 0.0402
_refine_ls_R_factor_gt 0.0308
_refine_ls_shift/su_max 0.001
_refine_ls_shift/su_mean 0.000
_refine_ls_structure_factor_coef Fsqd
_refine_ls_weighting_details 'w=1/[\s^2^(Fo^2^)+(0.0312P)^2^+0.0112P] where P=(Fo^2^+2Fc^2^)/3'
_refine_ls_weighting_scheme calc
_refine_ls_wR_factor_gt 0.0723
_refine_ls_wR_factor_ref 0.0773
_reflns_Friedel_coverage 0.000
_reflns_number_gt 2327
_reflns_number_total 2799
_reflns_threshold_expression 'I > 2\s(I)'
_cod_data_source_file c9ce00340a2.cif
_cod_data_source_block dmab_2_14tfib
_cod_depositor_comments 'Adding full bibliography for 7232576--7232580.cif.'
_cod_original_cell_volume 644.64(7)
_cod_database_code 7232580
_shelx_shelxl_version_number 2014/7
_shelx_space_group_comment
;
The symmetry employed for this shelxl refinement is uniquely defined
by the following loop, which should always be used as a source of
symmetry information in preference to the above space-group names.
They are only intended as comments.
;

loop_
_space_group_symop_operation_xyz
'x, y, z'
'-x, -y, -z'

loop_
_atom_site_label
_atom_site_type_symbol
_atom_site_fract_x
_atom_site_fract_y
_atom_site_fract_z
_atom_site_U_iso_or_equiv
_atom_site_adp_type
_atom_site_occupancy
_atom_site_site_symmetry_order
_atom_site_calc_flag
_atom_site_refinement_flags_posn
_atom_site_refinement_flags_adp
I1 I 0.74231(3) 0.74708(3) 0.16010(2) 0.06628(12) Uani 1 1 d . .
F2 F 1.0510(4) 1.3406(3) 0.0336(3) 0.0971(8) Uani 1 1 d . .
F1 F 0.8570(4) 1.1510(4) 0.1585(3) 0.0990(9) Uani 1 1 d . .
O1 O 0.5564(5) 0.5116(4) 0.2914(3) 0.0920(9) Uani 1 1 d . .
N1 N 0.1964(4) -0.2255(4) 0.4092(3) 0.0644(8) Uani 1 1 d . .
C6 C 0.3723(5) 0.2258(5) 0.3884(4) 0.0597(9) Uani 1 1 d . .
H6 H 0.3796 0.3357 0.4300 0.072 Uiso 1 1 calc R U
C4 C 0.2756(4) -0.0851(5) 0.3682(3) 0.0521(8) Uani 1 1 d . .
C1 C 0.4433(5) 0.2100(5) 0.2861(4) 0.0579(9) Uani 1 1 d . .
C10 C 0.8958(5) 0.8996(5) 0.0653(3) 0.0530(8) Uani 1 1 d . .
C5 C 0.2923(5) 0.0843(5) 0.4291(4) 0.0572(8) Uani 1 1 d . .
H5 H 0.2478 0.0999 0.4986 0.069 Uiso 1 1 calc R U
C7 C 0.5324(6) 0.3600(6) 0.2439(4) 0.0720(11) Uani 1 1 d . .
H7 H 0.5752 0.3386 0.1742 0.086 Uiso 1 1 calc R U
C9 C 0.1113(6) -0.2144(6) 0.5099(4) 0.0766(11) Uani 1 1 d . .
H9A H 0.1852 -0.1030 0.5792 0.115 Uiso 1 1 calc R U
H9B H 0.1053 -0.3094 0.5482 0.115 Uiso 1 1 calc R U
H9C H -0.0128 -0.2234 0.4690 0.115 Uiso 1 1 calc R U
C11 C 0.9276(5) 1.0730(5) 0.0804(4) 0.0593(9) Uani 1 1 d . .
C3 C 0.3490(5) -0.0996(5) 0.2658(4) 0.0632(9) Uani 1 1 d . .
H3 H 0.3431 -0.2088 0.2243 0.076 Uiso 1 1 calc R U
C12 C 1.0281(5) 1.1716(5) 0.0162(4) 0.0611(9) Uani 1 1 d . .
C2 C 0.4281(5) 0.0425(6) 0.2265(4) 0.0639(10) Uani 1 1 d . .
H2 H 0.4738 0.0279 0.1575 0.077 Uiso 1 1 calc R U
C8 C 0.1695(7) -0.4016(6) 0.3414(6) 0.0944(15) Uani 1 1 d . .
H8A H 0.0674 -0.4477 0.2570 0.142 Uiso 1 1 calc R U
H8B H 0.1415 -0.4775 0.3960 0.142 Uiso 1 1 calc R U
H8C H 0.2815 -0.3963 0.3264 0.142 Uiso 1 1 calc R U

loop_
_atom_site_aniso_label
_atom_site_aniso_U_11
_atom_site_aniso_U_22
_atom_site_aniso_U_33
_atom_site_aniso_U_23
_atom_site_aniso_U_13
_atom_site_aniso_U_12
I1 0.06944(19) 0.06778(19) 0.06458(19) 0.02729(14) 0.03490(13) 0.02020(13)
F2 0.151(2) 0.0594(15) 0.115(2) 0.0353(15) 0.0897(19) 0.0467(16)
F1 0.145(2) 0.0790(17) 0.123(2) 0.0385(15) 0.1013(19) 0.0586(17)
O1 0.115(3) 0.072(2) 0.112(3) 0.0455(19) 0.069(2) 0.0348(19)
N1 0.0670(19) 0.0531(18) 0.080(2) 0.0238(16) 0.0351(16) 0.0240(15)
C6 0.065(2) 0.055(2) 0.068(2) 0.0211(18) 0.0303(18) 0.0283(17)
C4 0.0466(17) 0.055(2) 0.0557(19) 0.0178(16) 0.0189(15) 0.0218(15)
C1 0.0509(19) 0.069(2) 0.057(2) 0.0253(19) 0.0226(16) 0.0225(17)
C10 0.060(2) 0.055(2) 0.0465(18) 0.0178(16) 0.0252(15) 0.0203(16)
C5 0.060(2) 0.059(2) 0.065(2) 0.0201(18) 0.0340(17) 0.0297(17)
C7 0.073(3) 0.083(3) 0.075(3) 0.037(2) 0.041(2) 0.031(2)
C9 0.079(3) 0.079(3) 0.088(3) 0.041(2) 0.046(2) 0.032(2)
C11 0.072(2) 0.062(2) 0.054(2) 0.0173(18) 0.0377(18) 0.0289(19)
C3 0.070(2) 0.058(2) 0.068(2) 0.0149(19) 0.0325(19) 0.0296(19)
C12 0.077(2) 0.048(2) 0.062(2) 0.0178(17) 0.0325(19) 0.0234(18)
C2 0.062(2) 0.077(3) 0.059(2) 0.019(2) 0.0320(18) 0.0289(19)
C8 0.110(4) 0.057(3) 0.128(4) 0.029(3) 0.060(3) 0.034(3)

loop_
_atom_type_symbol
_atom_type_description
_atom_type_scat_dispersion_real
_atom_type_scat_dispersion_imag
_atom_type_scat_source
C C 0.0033 0.0016 'International Tables Vol C Tables 4.2.6.8 and 6.1.1.4'
H H 0.0000 0.0000 'International Tables Vol C Tables 4.2.6.8 and 6.1.1.4'
N N 0.0061 0.0033 'International Tables Vol C Tables 4.2.6.8 and 6.1.1.4'
O O 0.0106 0.0060 'International Tables Vol C Tables 4.2.6.8 and 6.1.1.4'
F F 0.0171 0.0103 'International Tables Vol C Tables 4.2.6.8 and 6.1.1.4'
I I -0.4742 1.8119 'International Tables Vol C Tables 4.2.6.8 and 6.1.1.4'

loop_
_geom_angle_atom_site_label_1
_geom_angle_atom_site_label_2
_geom_angle_atom_site_label_3
_geom_angle
_geom_angle_site_symmetry_1
_geom_angle_site_symmetry_3
C4 N1 C8 121.1(3) . .
C4 N1 C9 122.6(3) . .
C8 N1 C9 115.8(3) . .
C5 C6 C1 121.6(4) . .
C5 C6 H6 119.2 . .
C1 C6 H6 119.2 . .
N1 C4 C3 122.1(3) . .
N1 C4 C5 121.2(3) . .
C3 C4 C5 116.7(3) . .
C6 C1 C2 117.1(3) . .
C6 C1 C7 122.2(4) . .
C2 C1 C7 120.7(4) . .
C11 C10 C12 116.6(3) . 2_775
C11 C10 I1 122.7(2) . .
C12 C10 I1 120.7(3) 2_775 .
C6 C5 C4 121.3(3) . .
C6 C5 H5 119.3 . .
C4 C5 H5 119.3 . .
O1 C7 C1 125.8(4) . .
O1 C7 H7 117.1 . .
C1 C7 H7 117.1 . .
N1 C9 H9A 109.5 . .
N1 C9 H9B 109.5 . .
H9A C9 H9B 109.5 . .
N1 C9 H9C 109.5 . .
H9A C9 H9C 109.5 . .
H9B C9 H9C 109.5 . .
F1 C11 C10 119.7(3) . .
F1 C11 C12 118.3(3) . .
C10 C11 C12 122.0(3) . .
C2 C3 C4 121.2(4) . .
C2 C3 H3 119.4 . .
C4 C3 H3 119.4 . .
F2 C12 C10 119.7(3) . 2_775
F2 C12 C11 118.8(3) . .
C10 C12 C11 121.4(3) 2_775 .
C3 C2 C1 122.0(3) . .
C3 C2 H2 119.0 . .
C1 C2 H2 119.0 . .
N1 C8 H8A 109.5 . .
N1 C8 H8B 109.5 . .
H8A C8 H8B 109.5 . .
N1 C8 H8C 109.5 . .
H8A C8 H8C 109.5 . .
H8B C8 H8C 109.5 . .

loop_
_geom_bond_atom_site_label_1
_geom_bond_atom_site_label_2
_geom_bond_distance
_geom_bond_site_symmetry_2
I1 C10 2.084(3) .
F2 C12 1.344(4) .
F1 C11 1.348(4) .
O1 C7 1.216(5) .
N1 C4 1.355(4) .
N1 C8 1.447(5) .
N1 C9 1.452(5) .
C6 C5 1.361(5) .
C6 C1 1.393(5) .
C6 H6 0.9300 .
C4 C3 1.405(5) .
C4 C5 1.406(5) .
C1 C2 1.393(5) .
C1 C7 1.447(5) .
C10 C11 1.365(5) .
C10 C12 1.377(5) 2_775
C5 H5 0.9300 .
C7 H7 0.9300 .
C9 H9A 0.9600 .
C9 H9B 0.9600 .
C9 H9C 0.9600 .
C11 C12 1.377(5) .
C3 C2 1.354(5) .
C3 H3 0.9300 .
C12 C10 1.377(5) 2_775
C2 H2 0.9300 .
C8 H8A 0.9600 .
C8 H8B 0.9600 .
C8 H8C 0.9600 .
